data_4337026
loop_
_publ_author_name
'Adrien Kaeser'
'B\'eatrice Delavaux-Nicot'
'Carine Duhayon'
'Yannick Coppel'
'Jean-Fran\,cois Nierengarten'

_publ_contact_author_address
; 
Laboratoire de Chimie de Coordination du CNRS
(UPR 8241), Universit\'e de Toulouse (UPS, INP), 
205 Route de Narbonne, 31077 Toulouse, France
;
_publ_contact_author_email nierengarten@unistra.fr
_publ_contact_author_name 'Adrien Kaeser'
_publ_contact_author_phone '+33 (0)3 68 85 27 63'
_publ_section_title
;
 Heteroleptic Silver(I) Complexes Prepared from Phenanthroline and
 Bis-phosphine Ligands
;
_journal_name_full 'Inorganic Chemistry'
_journal_page_first 14343
_journal_page_last 14354
_journal_paper_doi 10.1021/ic402342y
_journal_volume 52
_journal_year 2013
_chemical_formula_moiety 'C75.75 H61.50 Ag2 B2 Cl1.50 F8 N4 O1 P2'
_chemical_formula_sum 'C75.75 H61.5 Ag2 B2 Cl1.5 F8 N4 O P2'
_chemical_formula_weight 1548.32
_space_group_IT_number 14
_symmetry_cell_setting monoclinic
_symmetry_space_group_name_Hall '-P 2yn'
_symmetry_space_group_name_H-M 'P 1 21/n 1'
_atom_sites_solution_hydrogens geom
_atom_sites_solution_primary direct
_audit_creation_date 07-03-26
_audit_creation_method CRYSTALS_ver_12.84
_cell_angle_alpha 90
_cell_angle_beta 98.344(8)
_cell_angle_gamma 90
_cell_formula_units_Z 4
_cell_length_a 14.7910(10)
_cell_length_b 21.016(2)
_cell_length_c 24.5521(18)
_cell_measurement_reflns_used 8000
_cell_measurement_temperature 180
_cell_measurement_theta_max 24
_cell_measurement_theta_min 3
_cell_volume 7551.2(11)
_computing_cell_refinement 'IPDS (Stoe & Cie, 1996)'
_computing_data_collection 'IPDS (Stoe & Cie, 1996)'
_computing_data_reduction 'XRED (Stoe & Cie 1996)'
_computing_molecular_graphics 'CAMERON (Watkin et al., 1996)'
_computing_publication_material 'CRYSTALS (Betteridge et al., 2003)'
_computing_structure_refinement 'CRYSTALS (Betteridge et al., 2003)'
_computing_structure_solution 'SIR92 (Altomare et al., 1994)'
_diffrn_ambient_temperature 180
_diffrn_measured_fraction_theta_full 0.942
_diffrn_measured_fraction_theta_max 0.935
_diffrn_measurement_device_type 'Stoe IPDS'
_diffrn_measurement_method '\f scans'
_diffrn_radiation_monochromator graphite
_diffrn_radiation_type 'Mo K\a'
_diffrn_radiation_wavelength 0.71073
_diffrn_reflns_av_R_equivalents 0.100
_diffrn_reflns_limit_h_max 18
_diffrn_reflns_limit_h_min -18
_diffrn_reflns_limit_k_max 25
_diffrn_reflns_limit_k_min -25
_diffrn_reflns_limit_l_max 30
_diffrn_reflns_limit_l_min -30
_diffrn_reflns_number 75514
_diffrn_reflns_theta_full 25.241
_diffrn_reflns_theta_max 26.021
_diffrn_reflns_theta_min 2.112
_diffrn_standards_number 0
_exptl_absorpt_coefficient_mu 0.678
_exptl_absorpt_correction_T_max 0.90
_exptl_absorpt_correction_T_min 0.82
_exptl_absorpt_correction_type multi-scan
_exptl_absorpt_process_details
;
[c.f. r.h. blessing, acta cryst. (1995), a51, 33-38]
;
_exptl_crystal_colour colorless
_exptl_crystal_density_diffrn 1.361
_exptl_crystal_description block
_exptl_crystal_F_000 3130
_exptl_crystal_size_max 0.40
_exptl_crystal_size_mid 0.30
_exptl_crystal_size_min 0.15
_refine_diff_density_max 1.76
_refine_diff_density_min -0.65
_refine_ls_extinction_method none
_refine_ls_goodness_of_fit_ref 1.0871
_refine_ls_hydrogen_treatment constr
_refine_ls_matrix_type full
_refine_ls_number_parameters 442
_refine_ls_number_reflns 4444
_refine_ls_number_restraints 3
_refine_ls_R_factor_all 0.1741
_refine_ls_R_factor_gt 0.0779
_refine_ls_shift/su_max 0.000461
_refine_ls_structure_factor_coef F
_refine_ls_weighting_details
;
 Method, part 1, Chebychev polynomial, (Watkin, 1994, Prince, 1982) 
 [weight] = 1.0/[A~0~*T~0~(x)+A~1~*T~1~(x) ... +A~n-1~]*T~n-1~(x)] 
 where A~i~ are the Chebychev coefficients listed below and x= Fcalc/Fmax 
 Method = Robust Weighting (Prince, 1982) 
 W = [weight] * [1-(deltaF/6*sigmaF)^2^]^2^ 
 A~i~ are: 
 4.86 -1.08 3.89 
;
_refine_ls_weighting_scheme calc
_refine_ls_wR_factor_all 0.1282
_refine_ls_wR_factor_gt 0.0876
_refine_ls_wR_factor_ref 0.0876
_reflns_limit_h_max 16
_reflns_limit_h_min -16
_reflns_limit_k_max 25
_reflns_limit_k_min 0
_reflns_limit_l_max 30
_reflns_limit_l_min 0
_reflns_number_gt 4444
_reflns_number_total 13886
_reflns_threshold_expression I>3.0\s(I)
_cod_data_source_file ic402342y_si_005.cif
_cod_data_source_block CRYSTALS_cif
_cod_original_sg_symbol_Hall '-P 2yn '
_cod_original_sg_symbol_H-M 'P 1 21/n 1 '
_cod_original_formula_sum 'C75.75 H61.50 Ag2 B2 Cl1.50 F8 N4 O1 P2'
_cod_database_code 4337026

loop_
_symmetry_equiv_pos_as_xyz
x,y,z
-x,-y,-z
-x+1/2,y+1/2,-z+1/2
x+1/2,-y+1/2,z+1/2

loop_
_atom_site_label
_atom_site_type_symbol
_atom_site_fract_x
_atom_site_fract_y
_atom_site_fract_z
_atom_site_U_iso_or_equiv
_atom_site_occupancy
_atom_site_adp_type
_atom_site_refinement_flags_posn
Ag1 Ag 0.39433(8) 0.08303(5) 0.60543(5) 0.0538 1.0000 Uani .
Ag2 Ag 0.18152(8) 0.07214(4) 0.59283(4) 0.0486 1.0000 Uani .
P1 P 0.3993(3) 0.18254(16) 0.65009(16) 0.0490 1.0000 Uani .
P2 P 0.2020(3) 0.15296(15) 0.66003(14) 0.0450 1.0000 Uani .
N1 N 0.4266(8) -0.0237(5) 0.6140(4) 0.0460 1.0000 Uani .
N2 N 0.3676(8) 0.0386(4) 0.5188(5) 0.0461 1.0000 Uani .
N3 N 0.1168(7) 0.0581(4) 0.5018(4) 0.0393 1.0000 Uani .
N4 N 0.1840(8) -0.0347(5) 0.5737(4) 0.0450 1.0000 Uani .
C1 C 0.2834(9) 0.2143(6) 0.6472(5) 0.043(3) 1.0000 Uiso .
C2 C 0.4611(16) 0.2431(10) 0.6189(9) 0.093(2) 1.0000 Uiso .
C3 C 0.5526(15) 0.2500(10) 0.6366(8) 0.093(2) 1.0000 Uiso .
C4 C 0.6013(16) 0.2955(9) 0.6087(8) 0.093(2) 1.0000 Uiso .
C5 C 0.5634(15) 0.3308(10) 0.5699(8) 0.093(2) 1.0000 Uiso .
C6 C 0.4766(15) 0.3215(9) 0.5465(9) 0.093(2) 1.0000 Uiso .
C7 C 0.4249(16) 0.2753(9) 0.5746(8) 0.093(2) 1.0000 Uiso .
C8 C 0.4484(10) 0.1844(6) 0.7209(5) 0.044(3) 1.0000 Uiso .
C9 C 0.4829(11) 0.1297(7) 0.7468(6) 0.063(4) 1.0000 Uiso .
C10 C 0.5225(14) 0.1314(9) 0.8028(8) 0.084(5) 1.0000 Uiso .
C11 C 0.5258(14) 0.1857(9) 0.8316(8) 0.085(5) 1.0000 Uiso .
C12 C 0.4918(13) 0.2398(9) 0.8070(8) 0.084(5) 1.0000 Uiso .
C13 C 0.4520(11) 0.2406(7) 0.7510(6) 0.062(4) 1.0000 Uiso .
C14 C 0.0985(10) 0.1967(6) 0.6637(5) 0.045(3) 1.0000 Uiso .
C15 C 0.0675(11) 0.2426(7) 0.6231(6) 0.058(4) 1.0000 Uiso .
C16 C -0.0126(12) 0.2760(8) 0.6254(7) 0.070(4) 1.0000 Uiso .
C17 C -0.0627(13) 0.2640(8) 0.6675(7) 0.074(5) 1.0000 Uiso .
C18 C -0.0338(13) 0.2195(8) 0.7055(8) 0.079(5) 1.0000 Uiso .
C19 C 0.0443(11) 0.1857(7) 0.7029(6) 0.060(4) 1.0000 Uiso .
C20 C 0.2386(9) 0.1269(6) 0.7304(5) 0.044(3) 1.0000 Uiso .
C21 C 0.2504(10) 0.0628(6) 0.7423(6) 0.049(3) 1.0000 Uiso .
C22 C 0.2758(11) 0.0437(7) 0.7957(6) 0.062(4) 1.0000 Uiso .
C23 C 0.2948(10) 0.0872(6) 0.8378(6) 0.055(4) 1.0000 Uiso .
C24 C 0.2860(10) 0.1508(6) 0.8261(6) 0.049(3) 1.0000 Uiso .
C25 C 0.2549(8) 0.1713(6) 0.7729(5) 0.038(3) 1.0000 Uiso .
C26 C 0.4481(9) -0.0544(6) 0.6615(6) 0.044(3) 1.0000 Uiso .
C27 C 0.4693(10) -0.1182(6) 0.6642(6) 0.052(4) 1.0000 Uiso .
C28 C 0.4705(9) -0.1525(6) 0.6160(5) 0.042(3) 1.0000 Uiso .
C29 C 0.4465(9) -0.1217(6) 0.5650(5) 0.041(3) 1.0000 Uiso .
C30 C 0.4259(9) -0.0562(6) 0.5663(5) 0.042(3) 1.0000 Uiso .
C31 C 0.3927(9) -0.0239(6) 0.5156(5) 0.044(3) 1.0000 Uiso .
C32 C 0.3819(9) -0.0562(6) 0.4647(5) 0.041(3) 1.0000 Uiso .
C33 C 0.3414(9) -0.0249(6) 0.4161(5) 0.042(3) 1.0000 Uiso .
C34 C 0.3176(10) 0.0389(6) 0.4218(5) 0.049(3) 1.0000 Uiso .
C35 C 0.3330(9) 0.0690(6) 0.4723(5) 0.046(3) 1.0000 Uiso .
C36 C 0.4451(10) -0.1515(6) 0.5130(5) 0.048(3) 1.0000 Uiso .
C37 C 0.4143(9) -0.1218(6) 0.4655(5) 0.043(3) 1.0000 Uiso .
C38 C 0.4904(10) -0.2230(6) 0.6191(5) 0.046(3) 1.0000 Uiso .
C39 C 0.4349(11) -0.2639(7) 0.6426(6) 0.056(4) 1.0000 Uiso .
C40 C 0.4515(12) -0.3286(8) 0.6448(7) 0.070(4) 1.0000 Uiso .
C41 C 0.5274(12) -0.3531(8) 0.6250(6) 0.067(4) 1.0000 Uiso .
C42 C 0.5845(14) -0.3138(8) 0.6021(8) 0.081(5) 1.0000 Uiso .
C43 C 0.5649(12) -0.2481(8) 0.5997(7) 0.071(4) 1.0000 Uiso .
C44 C 0.3202(10) -0.0565(6) 0.3629(5) 0.046(3) 1.0000 Uiso .
C45 C 0.2813(10) -0.1178(6) 0.3572(6) 0.053(4) 1.0000 Uiso .
C46 C 0.2577(11) -0.1444(7) 0.3049(6) 0.062(4) 1.0000 Uiso .
C47 C 0.2747(11) -0.1133(7) 0.2594(6) 0.058(4) 1.0000 Uiso .
C48 C 0.3113(12) -0.0537(7) 0.2631(7) 0.066(4) 1.0000 Uiso .
C49 C 0.3333(10) -0.0250(7) 0.3139(6) 0.053(4) 1.0000 Uiso .
C50 C 0.0874(9) 0.1028(6) 0.4667(5) 0.043(3) 1.0000 Uiso .
C51 C 0.0571(10) 0.0924(6) 0.4112(5) 0.047(3) 1.0000 Uiso .
C52 C 0.0534(9) 0.0305(5) 0.3904(5) 0.039(3) 1.0000 Uiso .
C53 C 0.0780(8) -0.0190(5) 0.4282(5) 0.035(3) 1.0000 Uiso .
C54 C 0.1128(9) -0.0031(5) 0.4838(5) 0.037(3) 1.0000 Uiso .
C55 C 0.1456(10) -0.0528(6) 0.5224(5) 0.046(3) 1.0000 Uiso .
C56 C 0.1386(8) -0.1171(5) 0.5056(5) 0.033(3) 1.0000 Uiso .
C57 C 0.1720(9) -0.1636(6) 0.5447(5) 0.041(3) 1.0000 Uiso .
C58 C 0.2112(9) -0.1449(6) 0.5970(5) 0.044(3) 1.0000 Uiso .
C59 C 0.2159(10) -0.0792(7) 0.6093(6) 0.054(3) 1.0000 Uiso .
C60 C 0.0688(9) -0.0852(6) 0.4140(5) 0.042(3) 1.0000 Uiso .
C61 C 0.0985(9) -0.1312(6) 0.4511(5) 0.038(3) 1.0000 Uiso .
C62 C 0.0260(9) 0.0220(6) 0.3303(5) 0.043(3) 1.0000 Uiso .
C63 C -0.0444(11) 0.0566(7) 0.3019(6) 0.056(4) 1.0000 Uiso .
C64 C -0.0683(12) 0.0495(7) 0.2453(6) 0.062(4) 1.0000 Uiso .
C65 C -0.0192(11) 0.0085(7) 0.2157(7) 0.063(4) 1.0000 Uiso .
C66 C 0.0545(11) -0.0254(7) 0.2449(6) 0.059(4) 1.0000 Uiso .
C67 C 0.0761(10) -0.0193(6) 0.3002(6) 0.051(3) 1.0000 Uiso .
C68 C 0.1643(12) -0.2327(7) 0.5321(6) 0.0640(17) 1.0000 Uiso .
C69 C 0.0833(12) -0.2637(7) 0.5314(6) 0.0640(17) 1.0000 Uiso .
C70 C 0.0757(12) -0.3292(7) 0.5224(6) 0.0640(17) 1.0000 Uiso .
C71 C 0.1496(12) -0.3620(8) 0.5153(6) 0.0640(17) 1.0000 Uiso .
C72 C 0.2316(12) -0.3353(7) 0.5194(6) 0.0640(17) 1.0000 Uiso .
C73 C 0.2404(12) -0.2690(7) 0.5282(6) 0.0640(17) 1.0000 Uiso .
C74 C 0.728(3) 0.0803(19) 0.0656(17) 0.096(2) 0.5000 Uiso .
C75 C 0.229(3) 0.190(2) 0.3174(17) 0.070(3) 0.2500 Uiso D
C76 C 0.211(2) -0.0350(13) 0.1018(12) 0.055(3) 0.5000 Uiso .
C77 C 0.281(2) 0.0020(14) 0.0904(12) 0.055(3) 0.5000 Uiso .
C78 C 0.422(2) 0.0524(13) 0.1294(12) 0.055(3) 0.5000 Uiso .
C79 C 0.467(2) 0.0619(13) 0.1874(11) 0.055(3) 0.5000 Uiso .
Cl1 Cl 0.6189(8) 0.0506(5) 0.0486(4) 0.096(2) 0.5000 Uiso .
Cl2 Cl 0.8104(8) 0.0281(5) 0.0674(4) 0.096(2) 0.5000 Uiso .
Cl3 Cl 0.1618(11) 0.1287(7) 0.2852(7) 0.070(3) 0.2500 Uiso D
Cl4 Cl 0.3135(11) 0.1989(7) 0.2735(7) 0.070(3) 0.2500 Uiso D
O2 O 0.3493(13) 0.0107(8) 0.1387(7) 0.055(3) 0.5000 Uiso .
O3 O 0.2435(12) 0.1063(7) 0.2090(6) 0.041(4) 0.5000 Uiso .
B1 B 0.2857(11) 0.8583(7) 0.7564(6) 0.039(3) 1.0000 Uiso .
B2 B 0.2912(12) 0.7522(7) 0.0289(7) 0.048(4) 1.0000 Uiso .
F1 F 0.2079(8) 0.8338(5) 0.7247(4) 0.096(3) 1.0000 Uiso .
F2 F 0.3013(6) 0.9165(4) 0.7359(3) 0.061(2) 1.0000 Uiso .
F3 F 0.3559(7) 0.8168(5) 0.7524(4) 0.086(3) 1.0000 Uiso .
F4 F 0.2692(7) 0.8621(5) 0.8096(4) 0.086(3) 1.0000 Uiso .
F5 F 0.2532(9) 0.8092(6) 0.0302(5) 0.112(4) 1.0000 Uiso .
F6 F 0.3315(16) 0.7526(11) -0.0183(9) 0.099(3) 0.5000 Uiso .
F7 F 0.2302(17) 0.7100(10) 0.0321(10) 0.099(3) 0.5000 Uiso .
F8 F 0.3688(17) 0.7419(11) 0.0694(10) 0.099(3) 0.5000 Uiso .
F9 F 0.2619(17) 0.7107(10) -0.0133(10) 0.099(3) 0.5000 Uiso .
F10 F 0.3791(17) 0.7614(11) 0.0280(10) 0.099(3) 0.5000 Uiso .
F11 F 0.2855(17) 0.7178(11) 0.0728(10) 0.099(3) 0.5000 Uiso .
H11 H 0.2837 0.2474 0.6749 0.0531 1.0000 Uiso R
H12 H 0.2641 0.2323 0.6107 0.0529 1.0000 Uiso R
H31 H 0.5818 0.2259 0.6657 0.1100 1.0000 Uiso R
H41 H 0.6637 0.2998 0.6199 0.1101 1.0000 Uiso R
H51 H 0.5969 0.3637 0.5574 0.1101 1.0000 Uiso R
H61 H 0.4526 0.3418 0.5139 0.1101 1.0000 Uiso R
H71 H 0.3632 0.2692 0.5614 0.1101 1.0000 Uiso R
H91 H 0.4779 0.0915 0.7272 0.0710 1.0000 Uiso R
H101 H 0.5469 0.0943 0.8192 0.0981 1.0000 Uiso R
H111 H 0.5524 0.1859 0.8684 0.0991 1.0000 Uiso R
H121 H 0.4917 0.2771 0.8274 0.0981 1.0000 Uiso R
H131 H 0.4284 0.2778 0.7340 0.0710 1.0000 Uiso R
H151 H 0.1013 0.2501 0.5947 0.0669 1.0000 Uiso R
H161 H -0.0331 0.3061 0.5987 0.0780 1.0000 Uiso R
H171 H -0.1155 0.2872 0.6695 0.0911 1.0000 Uiso R
H181 H -0.0681 0.2117 0.7335 0.0880 1.0000 Uiso R
H191 H 0.0619 0.1538 0.7286 0.0690 1.0000 Uiso R
H211 H 0.2403 0.0327 0.7142 0.0630 1.0000 Uiso R
H221 H 0.2814 0.0006 0.8037 0.0731 1.0000 Uiso R
H231 H 0.3128 0.0735 0.8737 0.0671 1.0000 Uiso R
H241 H 0.3013 0.1803 0.8542 0.0561 1.0000 Uiso R
H251 H 0.2450 0.2146 0.7657 0.0490 1.0000 Uiso R
H261 H 0.4505 -0.0311 0.6942 0.0561 1.0000 Uiso R
H271 H 0.4814 -0.1387 0.6982 0.0631 1.0000 Uiso R
H341 H 0.2925 0.0615 0.3910 0.0571 1.0000 Uiso R
H351 H 0.3194 0.1122 0.4738 0.0551 1.0000 Uiso R
H361 H 0.4663 -0.1931 0.5122 0.0571 1.0000 Uiso R
H371 H 0.4136 -0.1433 0.4323 0.0510 1.0000 Uiso R
H391 H 0.3853 -0.2473 0.6572 0.0691 1.0000 Uiso R
H401 H 0.4111 -0.3556 0.6590 0.0821 1.0000 Uiso R
H411 H 0.5395 -0.3963 0.6284 0.0791 1.0000 Uiso R
H421 H 0.6348 -0.3299 0.5877 0.0970 1.0000 Uiso R
H431 H 0.6040 -0.2204 0.5848 0.0871 1.0000 Uiso R
H451 H 0.2705 -0.1399 0.3885 0.0600 1.0000 Uiso R
H461 H 0.2309 -0.1844 0.3014 0.0689 1.0000 Uiso R
H471 H 0.2602 -0.1318 0.2248 0.0720 1.0000 Uiso R
H481 H 0.3217 -0.0325 0.2316 0.0711 1.0000 Uiso R
H491 H 0.3587 0.0155 0.3159 0.0670 1.0000 Uiso R
H501 H 0.0864 0.1443 0.4798 0.0530 1.0000 Uiso R
H511 H 0.0385 0.1261 0.3876 0.0592 1.0000 Uiso R
H581 H 0.2361 -0.1749 0.6227 0.0551 1.0000 Uiso R
H591 H 0.2417 -0.0663 0.6444 0.0611 1.0000 Uiso R
H601 H 0.0423 -0.0966 0.3786 0.0501 1.0000 Uiso R
H611 H 0.0931 -0.1738 0.4402 0.0461 1.0000 Uiso R
H631 H -0.0761 0.0855 0.3208 0.0640 1.0000 Uiso R
H641 H -0.1170 0.0725 0.2268 0.0751 1.0000 Uiso R
H651 H -0.0358 0.0035 0.1779 0.0761 1.0000 Uiso R
H661 H 0.0896 -0.0516 0.2257 0.0711 1.0000 Uiso R
H671 H 0.1239 -0.0429 0.3192 0.0580 1.0000 Uiso R
H691 H 0.0318 -0.2404 0.5363 0.0791 1.0000 Uiso R
H701 H 0.0205 -0.3499 0.5235 0.0792 1.0000 Uiso R
H711 H 0.1434 -0.4050 0.5066 0.0790 1.0000 Uiso R
H721 H 0.2826 -0.3604 0.5160 0.0791 1.0000 Uiso R
H731 H 0.2981 -0.2498 0.5315 0.0791 1.0000 Uiso R
H741 H 0.7363 0.1134 0.0396 0.1060 0.5000 Uiso R
H742 H 0.7309 0.0985 0.1019 0.1060 0.5000 Uiso R
H751 H 0.2542 0.1794 0.3547 0.0770 0.2500 Uiso R
H752 H 0.1929 0.2285 0.3172 0.0770 0.2500 Uiso R
H781 H 0.4644 0.0279 0.1109 0.0589 0.5000 Uiso R
H782 H 0.4039 0.0906 0.1087 0.0590 0.5000 Uiso R
H791 H 0.5261 0.0798 0.1881 0.0729 0.5000 Uiso R
H792 H 0.4708 0.0237 0.2086 0.0730 0.5000 Uiso R
H793 H 0.4275 0.0913 0.2022 0.0728 0.5000 Uiso R
H771 H 0.3063 -0.0180 0.0603 0.0586 0.5000 Uiso R
H772 H 0.2578 0.0437 0.0791 0.0586 0.5000 Uiso R
H761 H 0.1644 -0.0387 0.0700 0.0586 0.5000 Uiso R
H762 H 0.2340 -0.0770 0.1130 0.0586 0.5000 Uiso R
H763 H 0.1855 -0.0152 0.1318 0.0586 0.5000 Uiso R

loop_
_atom_site_aniso_label
_atom_site_aniso_U_11
_atom_site_aniso_U_22
_atom_site_aniso_U_33
_atom_site_aniso_U_23
_atom_site_aniso_U_13
_atom_site_aniso_U_12
Ag1 0.0548(8) 0.0404(6) 0.0659(7) -0.0174(5) 0.0081(5) 0.0039(5)
Ag2 0.0562(8) 0.0390(5) 0.0489(6) -0.0148(5) 0.0016(5) -0.0055(5)
P1 0.055(3) 0.0371(18) 0.055(2) -0.0111(16) 0.0093(18) 0.0031(16)
P2 0.052(3) 0.0340(17) 0.046(2) -0.0103(15) 0.0002(17) -0.0028(16)
N1 0.049(8) 0.038(6) 0.051(7) -0.009(5) 0.008(5) 0.000(5)
N2 0.037(7) 0.034(5) 0.071(8) -0.007(5) 0.023(6) 0.005(5)
N3 0.042(7) 0.030(5) 0.048(6) -0.009(4) 0.010(5) 0.002(4)
N4 0.061(8) 0.037(6) 0.035(6) -0.008(5) -0.001(5) -0.008(5)

loop_
_atom_type_symbol
_atom_type_scat_dispersion_real
_atom_type_scat_dispersion_imag
_atom_type_scat_Cromer_Mann_a1
_atom_type_scat_Cromer_Mann_b1
_atom_type_scat_Cromer_Mann_a2
_atom_type_scat_Cromer_Mann_b2
_atom_type_scat_Cromer_Mann_a3
_atom_type_scat_Cromer_Mann_b3
_atom_type_scat_Cromer_Mann_a4
_atom_type_scat_Cromer_Mann_b4
_atom_type_scat_Cromer_Mann_c
_atom_type_scat_source
Cu 0.3201 1.2651 13.3380 3.5828 7.1676 0.2470 5.6158 11.3966 1.6735 64.8126 1.1910 'International Tables Vol C 4.2.6.8 and 6.1.1.4'
P 0.1023 0.0942 6.4345 1.9067 4.1791 27.1570 1.7800 0.5260 1.4908 68.1645 1.1149 'International Tables Vol C 4.2.6.8 and 6.1.1.4'
N 0.0061 0.0033 12.2126 0.0057 3.1322 9.8933 2.0125 28.9975 1.1663 0.5826 -11.5290 'International Tables Vol C 4.2.6.8 and 6.1.1.4'
B 0.0013 0.0007 2.0545 23.2185 1.3326 1.0210 1.0979 60.3498 0.7068 0.1403 -0.1932 'International Tables Vol C 4.2.6.8 and 6.1.1.4'
F 0.0171 0.0103 3.5392 10.2825 2.6412 4.2944 1.5170 0.2615 1.0243 26.1476 0.2776 'International Tables Vol C 4.2.6.8 and 6.1.1.4'
Cl 0.1484 0.1585 11.4604 0.0104 7.1964 1.1662 6.2556 18.5194 1.6455 47.7784 -9.5574 'International Tables Vol C 4.2.6.8 and 6.1.1.4'
O 0.0106 0.0060 3.0485 13.2771 2.2868 5.7011 1.5463 0.3239 0.8670 32.9089 0.2508 'International Tables Vol C 4.2.6.8 and 6.1.1.4'
C 0.0033 0.0016 2.3100 20.8439 1.0200 10.2075 1.5886 0.5687 0.8650 51.6512 0.2156 'International Tables Vol C 4.2.6.8 and 6.1.1.4'
H 0.0000 0.0000 0.4930 10.5109 0.3229 26.1257 0.1402 3.1424 0.0408 57.7998 0.0030 'International Tables Vol C 4.2.6.8 and 6.1.1.4'
Ag -0.8971 1.1015 19.2808 0.6446 16.6885 7.4726 4.8045 24.6605 1.0463 99.8156 5.1790 'International Tables Vol C 4.2.6.8 and 6.1.1.4'

loop_
_geom_angle_atom_site_label_1
_geom_angle_atom_site_label_2
_geom_angle_atom_site_label_3
_geom_angle
_geom_angle_publ_flag
P1 Ag1 N1 146.3(3) yes
P1 Ag1 N2 141.1(3) yes
N1 Ag1 N2 72.2(4) yes
P2 Ag2 N3 139.4(2) yes
P2 Ag2 N4 147.6(3) yes
N3 Ag2 N4 72.2(3) yes
Ag1 P1 C1 109.8(4) yes
Ag1 P1 C2 114.4(7) yes
C1 P1 C2 104.8(8) yes
Ag1 P1 C8 116.9(4) yes
C1 P1 C8 106.1(6) yes
C2 P1 C8 103.8(8) yes
Ag2 P2 C1 114.2(4) yes
Ag2 P2 C14 112.3(4) yes
C1 P2 C14 103.7(6) yes
Ag2 P2 C20 116.0(4) yes
C1 P2 C20 105.4(6) yes
C14 P2 C20 104.2(6) yes
Ag1 N1 C26 125.1(8) yes
Ag1 N1 C30 116.0(8) yes
C26 N1 C30 118.9(10) yes
Ag1 N2 C31 115.4(9) yes
Ag1 N2 C35 125.8(8) yes
C31 N2 C35 118.7(11) yes
Ag2 N3 C50 126.5(8) yes
Ag2 N3 C54 115.3(8) yes
C50 N3 C54 118.2(10) yes
Ag2 N4 C55 116.5(8) yes
Ag2 N4 C59 124.9(9) yes
C55 N4 C59 118.5(11) yes
P1 C1 P2 111.9(7) yes
P1 C1 H11 108.9 no
P2 C1 H11 108.7 no
P1 C1 H12 109.0 no
P2 C1 H12 108.7 no
H11 C1 H12 109.6 no
P1 C2 C3 118.7(16) yes
P1 C2 C7 122.7(18) yes
C3 C2 C7 118(2) yes
C2 C3 C4 118(2) yes
C2 C3 H31 120.8 no
C4 C3 H31 121.5 no
C3 C4 C5 123(2) yes
C3 C4 H41 118.2 no
C5 C4 H41 118.4 no
C4 C5 C6 122(2) yes
C4 C5 H51 118.9 no
C6 C5 H51 119.4 no
C5 C6 C7 115(2) yes
C5 C6 H61 121.5 no
C7 C6 H61 123.2 no
C6 C7 C2 123(2) yes
C6 C7 H71 118.5 no
C2 C7 H71 118.3 no
P1 C8 C9 120.2(11) yes
P1 C8 C13 121.0(10) yes
C9 C8 C13 118.8(13) yes
C8 C9 C10 120.1(15) yes
C8 C9 H91 119.0 no
C10 C9 H91 120.9 no
C9 C10 C11 120.8(18) yes
C9 C10 H101 118.7 no
C11 C10 H101 120.4 no
C10 C11 C12 119.9(19) yes
C10 C11 H111 119.6 no
C12 C11 H111 120.5 no
C11 C12 C13 121.4(18) yes
C11 C12 H121 119.8 no
C13 C12 H121 118.7 no
C12 C13 C8 119.0(15) yes
C12 C13 H131 121.5 no
C8 C13 H131 119.5 no
P2 C14 C15 120.3(11) yes
P2 C14 C19 122.8(11) yes
C15 C14 C19 116.8(14) yes
C14 C15 C16 120.6(14) yes
C14 C15 H151 119.3 no
C16 C15 H151 120.0 no
C15 C16 C17 119.5(16) yes
C15 C16 H161 120.7 no
C17 C16 H161 119.8 no
C16 C17 C18 119.7(18) yes
C16 C17 H171 119.4 no
C18 C17 H171 120.9 no
C17 C18 C19 120.9(18) yes
C17 C18 H181 119.0 no
C19 C18 H181 120.1 no
C18 C19 C14 122.4(15) yes
C18 C19 H191 119.7 no
C14 C19 H191 117.9 no
P2 C20 C21 120.4(10) yes
P2 C20 C25 120.3(9) yes
C21 C20 C25 119.3(12) yes
C20 C21 C22 119.8(13) yes
C20 C21 H211 120.2 no
C22 C21 H211 120.0 no
C21 C22 C23 121.3(14) yes
C21 C22 H221 119.4 no
C23 C22 H221 119.3 no
C22 C23 C24 119.3(14) yes
C22 C23 H231 120.4 no
C24 C23 H231 120.3 no
C23 C24 C25 120.4(13) yes
C23 C24 H241 119.3 no
C25 C24 H241 120.3 no
C20 C25 C24 119.6(11) yes
C20 C25 H251 120.3 no
C24 C25 H251 120.1 no
N1 C26 C27 122.6(12) yes
N1 C26 H261 118.2 no
C27 C26 H261 119.1 no
C26 C27 C28 119.7(13) yes
C26 C27 H271 120.4 no
C28 C27 H271 119.9 no
C27 C28 C29 119.1(11) yes
C27 C28 C38 119.5(11) yes
C29 C28 C38 121.2(11) yes
C28 C29 C30 117.1(11) yes
C28 C29 C36 124.4(11) yes
C30 C29 C36 118.4(11) yes
C29 C30 N1 122.5(11) yes
C29 C30 C31 119.2(11) yes
N1 C30 C31 117.9(11) yes
C30 C31 N2 117.7(11) yes
C30 C31 C32 121.2(11) yes
N2 C31 C32 121.0(11) yes
C31 C32 C33 120.1(11) yes
C31 C32 C37 116.7(11) yes
C33 C32 C37 123.2(11) yes
C32 C33 C34 116.3(11) yes
C32 C33 C44 123.5(11) yes
C34 C33 C44 120.1(11) yes
C33 C34 C35 121.2(12) yes
C33 C34 H341 119.2 no
C35 C34 H341 119.5 no
C34 C35 N2 122.5(12) yes
C34 C35 H351 118.4 no
N2 C35 H351 119.1 no
C29 C36 C37 122.3(12) yes
C29 C36 H361 118.3 no
C37 C36 H361 119.4 no
C32 C37 C36 121.3(12) yes
C32 C37 H371 119.1 no
C36 C37 H371 119.6 no
C28 C38 C39 120.8(13) yes
C28 C38 C43 121.4(13) yes
C39 C38 C43 117.9(13) yes
C38 C39 C40 121.3(15) yes
C38 C39 H391 118.9 no
C40 C39 H391 119.8 no
C39 C40 C41 120.0(16) yes
C39 C40 H401 119.9 no
C41 C40 H401 120.1 no
C40 C41 C42 120.2(17) yes
C40 C41 H411 119.2 no
C42 C41 H411 120.5 no
C41 C42 C43 118.3(18) yes
C41 C42 H421 121.0 no
C43 C42 H421 120.7 no
C42 C43 C38 122.2(16) yes
C42 C43 H431 119.5 no
C38 C43 H431 118.2 no
C33 C44 C45 122.6(12) yes
C33 C44 C49 120.8(11) yes
C45 C44 C49 116.6(12) yes
C44 C45 C46 120.1(13) yes
C44 C45 H451 119.3 no
C46 C45 H451 120.6 no
C45 C46 C47 121.0(15) yes
C45 C46 H461 119.6 no
C47 C46 H461 119.4 no
C46 C47 C48 120.7(15) yes
C46 C47 H471 120.5 no
C48 C47 H471 118.8 no
C47 C48 C49 120.0(15) yes
C47 C48 H481 120.0 no
C49 C48 H481 120.0 no
C44 C49 C48 121.5(13) yes
C44 C49 H491 119.3 no
C48 C49 H491 119.2 no
N3 C50 C51 124.2(12) yes
N3 C50 H501 118.0 no
C51 C50 H501 117.8 no
C50 C51 C52 119.7(12) yes
C50 C51 H511 121.0 no
C52 C51 H511 119.3 no
C51 C52 C53 117.2(11) yes
C51 C52 C62 117.9(11) yes
C53 C52 C62 125.0(10) yes
C52 C53 C54 118.6(10) yes
C52 C53 C60 123.5(11) yes
C54 C53 C60 117.9(10) yes
C53 C54 N3 121.8(10) yes
C53 C54 C55 119.8(10) yes
N3 C54 C55 118.4(11) yes
C54 C55 N4 117.4(11) yes
C54 C55 C56 119.9(11) yes
N4 C55 C56 122.7(11) yes
C55 C56 C57 117.6(11) yes
C55 C56 C61 118.6(11) yes
C57 C56 C61 123.7(11) yes
C56 C57 C58 119.4(11) yes
C56 C57 C68 121.9(11) yes
C58 C57 C68 118.7(11) yes
C57 C58 C59 118.5(12) yes
C57 C58 H581 120.4 no
C59 C58 H581 121.0 no
C58 C59 N4 123.3(13) yes
C58 C59 H591 118.8 no
N4 C59 H591 117.9 no
C53 C60 C61 121.2(11) yes
C53 C60 H601 119.2 no
C61 C60 H601 119.6 no
C56 C61 C60 122.3(11) yes
C56 C61 H611 118.6 no
C60 C61 H611 119.1 no
C52 C62 C63 121.3(12) yes
C52 C62 C67 120.3(11) yes
C63 C62 C67 118.3(12) yes
C62 C63 C64 121.0(14) yes
C62 C63 H631 119.3 no
C64 C63 H631 119.7 no
C63 C64 C65 120.6(15) yes
C63 C64 H641 119.9 no
C65 C64 H641 119.5 no
C64 C65 C66 118.1(15) yes
C64 C65 H651 120.4 no
C66 C65 H651 121.6 no
C65 C66 C67 121.0(14) yes
C65 C66 H661 119.3 no
C67 C66 H661 119.7 no
C62 C67 C66 121.0(13) yes
C62 C67 H671 118.8 no
C66 C67 H671 120.2 no
C57 C68 C69 120.8(14) yes
C57 C68 C73 121.2(14) yes
C69 C68 C73 117.5(15) yes
C68 C69 C70 121.7(15) yes
C68 C69 H691 118.9 no
C70 C69 H691 119.4 no
C69 C70 C71 119.0(16) yes
C69 C70 H701 120.6 no
C71 C70 H701 120.3 no
C70 C71 C72 122.1(16) yes
C70 C71 H711 118.8 no
C72 C71 H711 119.1 no
C71 C72 C73 119.5(15) yes
C71 C72 H721 119.6 no
C73 C72 H721 120.9 no
C72 C73 C68 119.9(15) yes
C72 C73 H731 120.1 no
C68 C73 H731 120.0 no
Cl1 C74 Cl2 116(2) yes
Cl1 C74 H741 108.0 no
Cl2 C74 H741 109.3 no
Cl1 C74 H742 106.7 no
Cl2 C74 H742 107.8 no
H741 C74 H742 109.2 no
Cl3 C75 Cl4 101.8(8) yes
Cl3 C75 H751 112.1 no
Cl4 C75 H751 112.7 no
Cl3 C75 H752 110.0 no
Cl4 C75 H752 110.0 no
H751 C75 H752 109.9 no
C77 C76 H761 110.9 no
C77 C76 H762 109.6 no
H761 C76 H762 109.5 no
C77 C76 H763 107.9 no
H761 C76 H763 109.5 no
H762 C76 H763 109.5 no
C76 C77 O2 111(2) yes
C76 C77 H771 107.3 no
O2 C77 H771 112.4 no
C76 C77 H772 109.0 no
O2 C77 H772 107.3 no
H771 C77 H772 109.5 no
C79 C78 O2 100(2) yes
C79 C78 H781 106.8 no
O2 C78 H781 107.6 no
C79 C78 H782 116.1 no
O2 C78 H782 116.0 no
H781 C78 H782 109.7 no
C78 C79 H791 110.6 no
C78 C79 H792 113.1 no
H791 C79 H792 109.6 no
C78 C79 H793 104.0 no
H791 C79 H793 110.1 no
H792 C79 H793 109.4 no
C77 O2 C78 113(2) yes
F1 B1 F2 107.3(11) yes
F1 B1 F3 107.3(11) yes
F2 B1 F3 112.1(12) yes
F1 B1 F4 108.1(12) yes
F2 B1 F4 111.4(11) yes
F3 B1 F4 110.4(12) yes
F5 B2 F6 104.6(15) yes
F5 B2 F7 108.7(18) yes
F6 B2 F7 116.8(18) yes
F5 B2 F8 115.0(15) yes
F6 B2 F8 100.7(18) yes
F7 B2 F8 111.0(18) yes
F5 B2 F9 120.2(17) yes
F6 B2 F9 59.8(14) yes
F7 B2 F9 57.1(14) yes
F8 B2 F9 124.4(18) yes
F5 B2 F10 106.9(16) yes
F6 B2 F10 55.7(14) yes
F7 B2 F10 144.3(20) yes
F8 B2 F10 48.4(13) yes
F9 B2 F10 106.5(18) yes
F5 B2 F11 113.6(16) yes
F6 B2 F11 141.4(19) yes
F7 B2 F11 55.7(15) yes
F8 B2 F11 58.9(15) yes
F9 B2 F11 102.6(17) yes
F10 B2 F11 106.1(19) yes

loop_
_geom_bond_atom_site_label_1
_geom_bond_atom_site_label_2
_geom_bond_distance
_geom_bond_publ_flag
Ag1 P1 2.357(3) yes
Ag1 N1 2.296(10) yes
Ag1 N2 2.303(11) yes
Ag2 P2 2.357(3) yes
Ag2 N3 2.319(10) yes
Ag2 N4 2.296(10) yes
P1 C1 1.832(14) yes
P1 C2 1.80(2) yes
P1 C8 1.785(13) yes
P2 C1 1.823(13) yes
P2 C14 1.799(14) yes
P2 C20 1.818(13) yes
N1 C26 1.330(16) yes
N1 C30 1.354(16) yes
N2 C31 1.369(16) yes
N2 C35 1.345(17) yes
N3 C50 1.305(15) yes
N3 C54 1.358(15) yes
N4 C55 1.360(16) yes
N4 C59 1.318(17) yes
C1 H11 0.973 no
C1 H12 0.975 no
C2 C3 1.37(3) yes
C2 C7 1.33(3) yes
C3 C4 1.43(3) yes
C3 H31 0.931 no
C4 C5 1.27(3) yes
C4 H41 0.927 no
C5 C6 1.34(3) yes
C5 H51 0.928 no
C6 C7 1.47(3) yes
C6 H61 0.931 no
C7 H71 0.931 no
C8 C9 1.37(2) yes
C8 C13 1.390(19) yes
C9 C10 1.42(2) yes
C9 H91 0.932 no
C10 C11 1.34(2) yes
C10 H101 0.926 no
C11 C12 1.35(2) yes
C11 H111 0.932 no
C12 C13 1.41(2) yes
C12 H121 0.932 no
C13 H131 0.931 no
C14 C15 1.414(19) yes
C14 C19 1.36(2) yes
C15 C16 1.39(2) yes
C15 H151 0.929 no
C16 C17 1.38(2) yes
C16 H161 0.929 no
C17 C18 1.35(2) yes
C17 H171 0.928 no
C18 C19 1.37(2) yes
C18 H181 0.927 no
C19 H191 0.931 no
C20 C21 1.383(18) yes
C20 C25 1.396(17) yes
C21 C22 1.37(2) yes
C21 H211 0.933 no
C22 C23 1.38(2) yes
C22 H221 0.927 no
C23 C24 1.371(19) yes
C23 H231 0.928 no
C24 C25 1.389(18) yes
C24 H241 0.929 no
C25 H251 0.935 no
C26 C27 1.376(19) yes
C26 H261 0.937 no
C27 C28 1.388(18) yes
C27 H271 0.935 no
C28 C29 1.408(17) yes
C28 C38 1.511(18) yes
C29 C30 1.412(18) yes
C29 C36 1.420(18) yes
C30 C31 1.439(18) yes
C31 C32 1.412(17) yes
C32 C33 1.417(17) yes
C32 C37 1.458(18) yes
C33 C34 1.397(18) yes
C33 C44 1.458(18) yes
C34 C35 1.381(18) yes
C34 H341 0.925 no
C35 H351 0.930 no
C36 C37 1.344(18) yes
C36 H361 0.931 no
C37 H371 0.929 no
C38 C39 1.371(19) yes
C38 C43 1.37(2) yes
C39 C40 1.38(2) yes
C39 H391 0.929 no
C40 C41 1.39(2) yes
C40 H401 0.929 no
C41 C42 1.36(2) yes
C41 H411 0.927 no
C42 C43 1.41(2) yes
C42 H421 0.932 no
C43 H431 0.931 no
C44 C45 1.410(19) yes
C44 C49 1.412(19) yes
C45 C46 1.40(2) yes
C45 H451 0.933 no
C46 C47 1.35(2) yes
C46 H461 0.928 no
C47 C48 1.36(2) yes
C47 H471 0.931 no
C48 C49 1.38(2) yes
C48 H481 0.925 no
C49 H491 0.928 no
C50 C51 1.390(18) yes
C50 H501 0.930 no
C51 C52 1.395(17) yes
C51 H511 0.931 no
C52 C53 1.407(16) yes
C52 C62 1.483(17) yes
C53 C54 1.427(17) yes
C53 C60 1.435(16) yes
C54 C55 1.447(17) yes
C55 C56 1.410(17) yes
C56 C57 1.408(17) yes
C56 C61 1.416(17) yes
C57 C58 1.387(18) yes
C57 C68 1.485(19) yes
C58 C59 1.413(18) yes
C58 H581 0.929 no
C59 H591 0.931 no
C60 C61 1.357(16) yes
C60 H601 0.931 no
C61 H611 0.934 no
C62 C63 1.375(19) yes
C62 C67 1.417(19) yes
C63 C64 1.39(2) yes
C63 H631 0.931 no
C64 C65 1.40(2) yes
C64 H641 0.930 no
C65 C66 1.41(2) yes
C65 H651 0.931 no
C66 C67 1.357(19) yes
C66 H661 0.932 no
C67 H671 0.931 no
C68 C69 1.36(2) yes
C68 C73 1.37(2) yes
C69 C70 1.40(2) yes
C69 H691 0.929 no
C70 C71 1.32(2) yes
C70 H701 0.928 no
C71 C72 1.33(2) yes
C71 H711 0.931 no
C72 C73 1.41(2) yes
C72 H721 0.933 no
C73 H731 0.936 no
C74 Cl1 1.72(4) yes
C74 Cl2 1.64(4) yes
C74 H741 0.966 no
C74 H742 0.964 no
C75 Cl3 1.745(18) yes
C75 Cl4 1.780(18) yes
C75 H751 0.964 no
C75 H752 0.966 no
C76 C77 1.36(4) yes
C76 H761 0.970 no
C76 H762 0.970 no
C76 H763 0.970 no
C77 O2 1.45(3) yes
C77 H771 0.970 no
C77 H772 0.970 no
C78 C79 1.49(4) yes
C78 O2 1.43(3) yes
C78 H781 0.975 no
C78 H782 0.969 no
C79 H791 0.956 no
C79 H792 0.954 no
C79 H793 0.955 no
B1 F1 1.391(18) yes
B1 F2 1.355(16) yes
B1 F3 1.371(17) yes
B1 F4 1.365(17) yes
B2 F5 1.327(19) yes
B2 F6 1.38(3) yes
B2 F7 1.28(3) yes
B2 F8 1.42(3) yes
B2 F9 1.38(3) yes
B2 F10 1.32(3) yes
B2 F11 1.31(3) yes
